data_7215807
loop_
_publ_author_name
'Kuz'mina, Lyudmila G.'
'Vedernikov, Artem I.'
'Churakov, Andrei V.'
'Lermontova, Elmira Kh.'
'Howard, Judith A. K.'
'Alfimov, Michael V.'
'Gromov, Sergey P.'

_publ_section_title
;
 Influence of the anion nature on styryl dye crystal packing and
 feasibility of the direct and back [2 + 2] photocycloaddition reactions
 without single crystal degradation
;
_journal_issue 24
_journal_name_full CrystEngComm
_journal_page_first 5364
_journal_paper_doi 10.1039/c4ce00266k
_journal_volume 16
_journal_year 2014
_chemical_formula_moiety 'C17 H20 N O2, B F4'
_chemical_formula_sum 'C17 H20 B F4 N O2'
_chemical_formula_weight 357.15
_chemical_name_systematic
;
 ? 
;
_space_group_crystal_system monoclinic
_space_group_IT_number 14
_space_group_name_Hall '-P 2ybc'
_space_group_name_H-M_alt 'P 1 21/c 1'
_symmetry_space_group_name_Hall '-P 2ybc'
_symmetry_space_group_name_H-M 'P 1 21/c 1'
_atom_sites_solution_hydrogens geom
_atom_sites_solution_primary direct
_atom_sites_solution_secondary difmap
_audit_creation_date 2014-01-26
_audit_creation_method
;
Olex2 1.2
(compiled 2013.12.10 svn.r2850 for OlexSys, GUI svn.r4736)
;
_cell_angle_alpha 90.00
_cell_angle_beta 91.918(2)
_cell_angle_gamma 90.00
_cell_formula_units_Z 4
_cell_length_a 7.3008(3)
_cell_length_b 20.8807(6)
_cell_length_c 11.3281(4)
_cell_measurement_reflns_used 4125
_cell_measurement_temperature 120.0(2)
_cell_measurement_theta_max 0.00
_cell_measurement_theta_min 0.00
_cell_volume 1725.95(11)
_computing_data_reduction 'SAINT v7.46A (Bruker, 2008)'
_computing_molecular_graphics 'Olex2 (Dolomanov et al., 2009)'
_computing_publication_material 'Olex2 (Dolomanov et al., 2009)'
_computing_structure_refinement 'XL (Sheldrick, 2008)'
_computing_structure_solution 'SHELXS-97 (Sheldrick, 1990)'
_diffrn_ambient_temperature 123.15
_diffrn_measured_fraction_theta_full 0.991
_diffrn_measured_fraction_theta_max 0.991
_diffrn_measurement_device_type 'CCD area detector'
_diffrn_measurement_method 'phi and omega scans'
_diffrn_radiation_monochromator graphite
_diffrn_radiation_type MoK\a
_diffrn_radiation_wavelength 0.71073
_diffrn_reflns_av_R_equivalents 0.0486
_diffrn_reflns_av_unetI/netI 0.0550
_diffrn_reflns_limit_h_max 7
_diffrn_reflns_limit_h_min -9
_diffrn_reflns_limit_k_max 26
_diffrn_reflns_limit_k_min -28
_diffrn_reflns_limit_l_max 15
_diffrn_reflns_limit_l_min -13
_diffrn_reflns_number 13052
_diffrn_reflns_theta_full 29.00
_diffrn_reflns_theta_max 29.00
_diffrn_reflns_theta_min 1.95
_diffrn_source 'fine-focus sealed tube'
_exptl_absorpt_coefficient_mu 0.117
_exptl_absorpt_correction_T_max 0.7486
_exptl_absorpt_correction_T_min 0.6413
_exptl_absorpt_correction_type multi-scan
_exptl_absorpt_process_details
;
SADABS-2008/1 (Bruker,2008) was used for absorption correction.
wR2(int) was 0.0683 before and 0.0338 after correction.
The Ratio of minimum to maximum transmission is 0.8567.
The \l/2 correction factor is Not present.
;
_exptl_crystal_colour pale-yellow
_exptl_crystal_density_diffrn 1.374
_exptl_crystal_density_method 'not measured'
_exptl_crystal_description block
_exptl_crystal_F_000 744
_exptl_crystal_size_max 0.44
_exptl_crystal_size_mid 0.28
_exptl_crystal_size_min 0.18
_refine_diff_density_max 0.489
_refine_diff_density_min -0.451
_refine_diff_density_rms 0.058
_refine_ls_extinction_method none
_refine_ls_goodness_of_fit_ref 1.045
_refine_ls_hydrogen_treatment refall
_refine_ls_matrix_type full
_refine_ls_number_parameters 318
_refine_ls_number_reflns 4538
_refine_ls_number_restraints 0
_refine_ls_restrained_S_all 1.045
_refine_ls_R_factor_all 0.0996
_refine_ls_R_factor_gt 0.0572
_refine_ls_shift/su_max 0.000
_refine_ls_shift/su_mean 0.000
_refine_ls_structure_factor_coef Fsqd
_refine_ls_weighting_details 'calc w=1/[\s^2^(Fo^2^)+(0.0673P)^2^+0.4759P] where P=(Fo^2^+2Fc^2^)/3'
_refine_ls_weighting_scheme calc
_refine_ls_wR_factor_gt 0.1336
_refine_ls_wR_factor_ref 0.1478
_reflns_number_gt 2977
_reflns_number_total 4538
_reflns_threshold_expression >2sigma(I)
_cod_data_source_file c4ce00266k1.cif
_cod_data_source_block new
_cod_depositor_comments 'Adding full bibliography for 7215801--7215808.cif.'
_cod_database_code 7215807
_olex2_refinement_description
;
1. Others
 Fixed Sof: F1(0.6) F2(0.6) F3(0.6) F4(0.6) F1A(0.2) F2A(0.2) F3A(0.2)
 F4A(0.2) F1B(0.2) F2B(0.2) F3B(0.2) F4B(0.2)
;

loop_
_space_group_symop_id
_space_group_symop_operation_xyz
1 'x, y, z'
2 '-x, y+1/2, -z+1/2'
3 '-x, -y, -z'
4 'x, -y-1/2, z-1/2'

loop_
_atom_site_label
_atom_site_type_symbol
_atom_site_fract_x
_atom_site_fract_y
_atom_site_fract_z
_atom_site_U_iso_or_equiv
_atom_site_adp_type
_atom_site_occupancy
_atom_site_symmetry_multiplicity
_atom_site_calc_flag
_atom_site_disorder_assembly
_atom_site_disorder_group
O1 O 0.3637(2) 0.63277(7) 0.62257(11) 0.0269(3) Uani 1 1 d . .
O2 O 0.38558(19) 0.73757(6) 0.74677(12) 0.0284(3) Uani 1 1 d . .
N1 N 0.2275(2) 0.34369(7) 1.30368(13) 0.0211(3) Uani 1 1 d . .
C1 C 0.2250(3) 0.33630(10) 1.18529(16) 0.0223(4) Uani 1 1 d . .
C2 C 0.1923(3) 0.38806(9) 1.11133(16) 0.0222(4) Uani 1 1 d . .
C3 C 0.1570(3) 0.44845(9) 1.15910(16) 0.0216(4) Uani 1 1 d . .
C4 C 0.1730(3) 0.45499(9) 1.28183(17) 0.0246(4) Uani 1 1 d . .
C5 C 0.2074(3) 0.40220(10) 1.35233(17) 0.0246(4) Uani 1 1 d . .
C6 C 0.0793(3) 0.50258(9) 1.08599(15) 0.0219(4) Uani 1 1 d . .
C7 C 0.1315(3) 0.50803(9) 0.95499(15) 0.0211(4) Uani 1 1 d . .
C8 C 0.2191(3) 0.56904(9) 0.91213(16) 0.0214(4) Uani 1 1 d . .
C9 C 0.2655(3) 0.57043(9) 0.79191(16) 0.0224(4) Uani 1 1 d . .
C10 C 0.3204(3) 0.62681(9) 0.73955(16) 0.0221(4) Uani 1 1 d . .
C11 C 0.3339(3) 0.68394(9) 0.80715(17) 0.0228(4) Uani 1 1 d . .
C12 C 0.2979(3) 0.68192(10) 0.92634(18) 0.0250(4) Uani 1 1 d . .
C13 C 0.2387(3) 0.62444(9) 0.97797(17) 0.0250(4) Uani 1 1 d . .
C14 C 0.3386(3) 0.57645(11) 0.55063(19) 0.0319(5) Uani 1 1 d . .
C15 C 0.3716(3) 0.79758(10) 0.8084(2) 0.0335(5) Uani 1 1 d . .
C16 C 0.2349(3) 0.28584(10) 1.38171(18) 0.0250(4) Uani 1 1 d . .
C17 C 0.0423(3) 0.26372(11) 1.4044(2) 0.0304(5) Uani 1 1 d . .
B1 B 0.1698(4) 0.37705(11) 0.6974(2) 0.0281(5) Uani 1 1 d . .
F1 F 0.1792(6) 0.31390(17) 0.6547(3) 0.0279(10) Uiso 0.60 1 d A 1
F2 F 0.2188(5) 0.37449(12) 0.8167(2) 0.0253(6) Uiso 0.60 1 d A 1
F3 F 0.2926(7) 0.41448(19) 0.6376(3) 0.0321(9) Uiso 0.60 1 d A 1
F4 F 0.0000(6) 0.4030(2) 0.6846(4) 0.0469(11) Uiso 0.60 1 d A 1
F1A F 0.1292(10) 0.3152(3) 0.6449(6) 0.0168(17) Uiso 0.20 1 d A 2
F2A F 0.1515(10) 0.3757(3) 0.8143(6) 0.0235(17) Uiso 0.20 1 d A 2
F3A F 0.3324(17) 0.4116(6) 0.6488(11) 0.055(4) Uiso 0.20 1 d A 2
F4A F -0.0035(13) 0.4049(4) 0.6450(8) 0.043(2) Uiso 0.20 1 d A 2
F1B F 0.2108(12) 0.3224(4) 0.6399(7) 0.023(2) Uiso 0.20 1 d A 3
F2B F 0.2779(11) 0.3772(3) 0.8139(6) 0.0260(19) Uiso 0.20 1 d A 3
F3B F 0.2357(11) 0.4273(4) 0.6345(6) 0.032(2) Uiso 0.20 1 d A 3
F4B F -0.0332(12) 0.3905(4) 0.7035(8) 0.036(2) Uiso 0.20 1 d A 3
H1 H 0.243(3) 0.2951(11) 1.1602(18) 0.024(5) Uiso 1 1 d . .
H2 H 0.191(3) 0.3790(10) 1.031(2) 0.025(6) Uiso 1 1 d . .
H4 H 0.151(3) 0.4962(11) 1.3195(19) 0.029(6) Uiso 1 1 d . .
H5 H 0.208(3) 0.4044(10) 1.4383(19) 0.024(5) Uiso 1 1 d . .
H9 H 0.257(3) 0.5313(11) 0.745(2) 0.033(6) Uiso 1 1 d . .
H12 H 0.312(3) 0.7185(10) 0.9724(18) 0.020(5) Uiso 1 1 d . .
H13 H 0.207(3) 0.6268(11) 1.063(2) 0.037(6) Uiso 1 1 d . .
H14A H 0.377(3) 0.5867(11) 0.472(2) 0.036(6) Uiso 1 1 d . .
H14B H 0.205(4) 0.5612(13) 0.546(2) 0.045(7) Uiso 1 1 d . .
H14C H 0.419(3) 0.5391(11) 0.5811(19) 0.032(6) Uiso 1 1 d . .
H15A H 0.407(3) 0.8314(13) 0.754(2) 0.041(7) Uiso 1 1 d . .
H15B H 0.458(3) 0.7991(11) 0.872(2) 0.035(6) Uiso 1 1 d . .
H15C H 0.236(4) 0.8035(12) 0.830(2) 0.039(7) Uiso 1 1 d . .
H16A H 0.301(3) 0.2983(11) 1.452(2) 0.031(6) Uiso 1 1 d . .
H16B H 0.308(3) 0.2533(11) 1.345(2) 0.031(6) Uiso 1 1 d . .
H17A H 0.048(3) 0.2250(11) 1.457(2) 0.031(6) Uiso 1 1 d . .
H17B H -0.020(3) 0.2496(11) 1.332(2) 0.035(6) Uiso 1 1 d . .
H17C H -0.028(3) 0.3000(12) 1.442(2) 0.036(6) Uiso 1 1 d . .
H6 H 0.094(3) 0.5436(11) 1.1302(18) 0.026(6) Uiso 1 1 d . .
H7 H 0.203(3) 0.4712(10) 0.9298(16) 0.015(5) Uiso 1 1 d . .

loop_
_atom_site_aniso_label
_atom_site_aniso_U_11
_atom_site_aniso_U_22
_atom_site_aniso_U_33
_atom_site_aniso_U_23
_atom_site_aniso_U_13
_atom_site_aniso_U_12
O1 0.0347(8) 0.0263(7) 0.0202(7) 0.0016(5) 0.0058(6) -0.0041(6)
O2 0.0321(8) 0.0202(7) 0.0333(8) 0.0043(6) 0.0082(6) -0.0038(6)
N1 0.0226(8) 0.0227(8) 0.0180(7) 0.0040(6) 0.0007(6) 0.0002(6)
C1 0.0275(10) 0.0213(9) 0.0181(9) 0.0011(7) 0.0018(7) 0.0010(7)
C2 0.0290(10) 0.0230(9) 0.0145(8) 0.0005(7) 0.0010(7) 0.0000(7)
C3 0.0251(10) 0.0203(9) 0.0194(9) 0.0033(7) 0.0012(7) -0.0032(7)
C4 0.0323(11) 0.0216(9) 0.0199(9) -0.0004(7) -0.0004(8) -0.0011(8)
C5 0.0278(10) 0.0285(10) 0.0177(9) 0.0005(8) 0.0001(7) -0.0012(8)
C6 0.0333(10) 0.0165(8) 0.0160(8) -0.0009(7) 0.0025(7) 0.0008(7)
C7 0.0297(10) 0.0169(9) 0.0169(8) 0.0009(7) 0.0039(7) 0.0020(7)
C8 0.0233(10) 0.0201(9) 0.0208(9) 0.0031(7) 0.0013(7) 0.0024(7)
C9 0.0257(10) 0.0208(9) 0.0208(9) -0.0008(7) 0.0012(7) 0.0008(7)
C10 0.0209(9) 0.0245(9) 0.0209(9) 0.0025(7) 0.0022(7) -0.0001(7)
C11 0.0196(9) 0.0198(9) 0.0290(10) 0.0041(8) 0.0018(7) -0.0008(7)
C12 0.0270(10) 0.0209(9) 0.0273(10) -0.0026(8) 0.0025(8) -0.0019(7)
C13 0.0268(10) 0.0267(10) 0.0217(10) 0.0001(8) 0.0026(8) 0.0008(8)
C14 0.0429(13) 0.0318(11) 0.0214(10) -0.0009(9) 0.0053(9) -0.0058(10)
C15 0.0397(13) 0.0210(10) 0.0396(13) 0.0015(9) -0.0005(10) -0.0061(9)
C16 0.0303(11) 0.0241(10) 0.0207(9) 0.0112(8) 0.0027(8) 0.0024(8)
C17 0.0306(11) 0.0290(11) 0.0316(11) 0.0108(9) 0.0027(9) -0.0023(9)
B1 0.0414(14) 0.0225(11) 0.0206(10) -0.0034(9) 0.0049(9) 0.0028(9)

loop_
_atom_type_symbol
_atom_type_description
_atom_type_scat_dispersion_real
_atom_type_scat_dispersion_imag
_atom_type_scat_source
C C 0.0033 0.0016 'International Tables Vol C Tables 4.2.6.8 and 6.1.1.4'
H H 0.0000 0.0000 'International Tables Vol C Tables 4.2.6.8 and 6.1.1.4'
B B 0.0013 0.0007 'International Tables Vol C Tables 4.2.6.8 and 6.1.1.4'
N N 0.0061 0.0033 'International Tables Vol C Tables 4.2.6.8 and 6.1.1.4'
O O 0.0106 0.0060 'International Tables Vol C Tables 4.2.6.8 and 6.1.1.4'
F F 0.0171 0.0103 'International Tables Vol C Tables 4.2.6.8 and 6.1.1.4'

loop_
_geom_angle_atom_site_label_1
_geom_angle_atom_site_label_2
_geom_angle_atom_site_label_3
_geom_angle
_geom_angle_site_symmetry_1
_geom_angle_site_symmetry_3
C10 O1 C14 116.22(15) . .
C11 O2 C15 116.35(16) . .
C1 N1 C5 120.73(16) . .
C1 N1 C16 119.59(16) . .
C5 N1 C16 119.43(16) . .
N1 C1 C2 120.59(18) . .
N1 C1 H1 114.7(13) . .
C2 C1 H1 124.7(13) . .
C1 C2 C3 120.01(17) . .
C1 C2 H2 115.5(13) . .
C3 C2 H2 124.4(13) . .
C2 C3 C6 122.42(16) . .
C4 C3 C2 117.52(17) . .
C4 C3 C6 119.52(17) . .
C3 C4 H4 120.8(13) . .
C5 C4 C3 120.36(18) . .
C5 C4 H4 118.7(13) . .
N1 C5 C4 120.46(17) . .
N1 C5 H5 117.0(12) . .
C4 C5 H5 122.4(13) . .
C3 C6 C7 113.31(15) . 3_567
C3 C6 C7 118.91(16) . .
C3 C6 H6 109.7(12) . .
C7 C6 C7 89.85(13) . 3_567
C7 C6 H6 110.5(12) 3_567 .
C7 C6 H6 113.1(12) . .
C6 C7 C6 90.15(13) . 3_567
C6 C7 H7 111.9(11) . .
C6 C7 H7 108.8(12) 3_567 .
C8 C7 C6 119.32(15) . .
C8 C7 C6 115.73(15) . 3_567
C8 C7 H7 109.5(11) . .
C9 C8 C7 116.34(16) . .
C13 C8 C7 124.70(16) . .
C13 C8 C9 118.61(17) . .
C8 C9 H9 119.5(14) . .
C10 C9 C8 120.82(18) . .
C10 C9 H9 119.7(13) . .
O1 C10 C9 124.62(17) . .
O1 C10 C11 115.40(16) . .
C9 C10 C11 119.98(17) . .
O2 C11 C10 115.62(16) . .
O2 C11 C12 125.13(17) . .
C12 C11 C10 119.24(17) . .
C11 C12 C13 120.10(18) . .
C11 C12 H12 120.1(13) . .
C13 C12 H12 119.8(13) . .
C8 C13 C12 121.11(18) . .
C8 C13 H13 122.5(14) . .
C12 C13 H13 116.3(14) . .
O1 C14 H14A 107.8(14) . .
O1 C14 H14B 112.6(15) . .
O1 C14 H14C 111.7(13) . .
H14A C14 H14B 109(2) . .
H14A C14 H14C 107.2(19) . .
H14B C14 H14C 108.1(19) . .
O2 C15 H15A 107.2(15) . .
O2 C15 H15B 110.1(15) . .
O2 C15 H15C 107.7(14) . .
H15A C15 H15B 106(2) . .
H15A C15 H15C 110(2) . .
H15B C15 H15C 116(2) . .
N1 C16 C17 109.39(16) . .
N1 C16 H16A 106.3(14) . .
N1 C16 H16B 108.8(14) . .
C17 C16 H16A 112.8(14) . .
C17 C16 H16B 112.8(14) . .
H16A C16 H16B 107(2) . .
C16 C17 H17A 109.0(13) . .
C16 C17 H17B 111.1(14) . .
C16 C17 H17C 109.1(14) . .
H17A C17 H17B 105.3(19) . .
H17A C17 H17C 111.5(19) . .
H17B C17 H17C 111(2) . .
F2 B1 F1 106.5(2) . .
F3 B1 F1 108.7(3) . .
F3 B1 F2 110.4(3) . .
F4 B1 F1 113.1(3) . .
F4 B1 F2 108.9(3) . .
F4 B1 F3 109.1(3) . .
F2A B1 F1A 111.3(4) . .
F2A B1 F3A 118.6(6) . .
F2A B1 F4A 106.9(5) . .
F4A B1 F3A 109.5(6) . .
F1B B1 F3B 108.0(5) . .
F1B B1 F4B 114.3(5) . .
F3B B1 F2B 105.7(5) . .
F3B B1 F4B 104.2(5) . .
F4B B1 F2B 116.3(5) . .

loop_
_geom_bond_atom_site_label_1
_geom_bond_atom_site_label_2
_geom_bond_distance
_geom_bond_site_symmetry_2
O1 C10 1.378(2) .
O1 C14 1.439(3) .
O2 C11 1.372(2) .
O2 C15 1.439(3) .
N1 C1 1.349(2) .
N1 C5 1.350(3) .
N1 C16 1.497(2) .
C1 C2 1.383(3) .
C1 H1 0.92(2) .
C2 C3 1.399(3) .
C2 H2 0.93(2) .
C3 C4 1.398(3) .
C3 C6 1.501(3) .
C4 C5 1.379(3) .
C4 H4 0.98(2) .
C5 H5 0.97(2) .
C6 C7 1.608(3) 3_567
C6 C7 1.549(2) .
C6 H6 1.00(2) .
C7 C6 1.608(3) 3_567
C7 C8 1.513(3) .
C7 H7 0.98(2) .
C8 C9 1.415(3) .
C8 C13 1.381(3) .
C9 C10 1.383(3) .
C9 H9 0.97(2) .
C10 C11 1.419(3) .
C11 C12 1.385(3) .
C12 C13 1.409(3) .
C12 H12 0.93(2) .
C13 H13 0.99(2) .
C14 H14A 0.97(2) .
C14 H14B 1.02(3) .
C14 H14C 1.03(2) .
C15 H15A 0.98(3) .
C15 H15B 0.95(3) .
C15 H15C 1.04(3) .
C16 C17 1.511(3) .
C16 H16A 0.95(2) .
C16 H16B 0.97(2) .
C17 H17A 1.00(2) .
C17 H17B 0.98(2) .
C17 H17C 1.02(2) .
B1 F1 1.407(4) .
B1 F2 1.387(3) .
B1 F3 1.384(5) .
B1 F4 1.356(5) .
B1 F1A 1.449(7) .
B1 F2A 1.335(7) .
B1 F3A 1.509(13) .
B1 F4A 1.497(9) .
B1 F1B 1.352(8) .
B1 F2B 1.515(8) .
B1 F3B 1.365(8) .
B1 F4B 1.512(9) .
